data_2010666
loop_
_publ_author_name
'K\"onig, Uwe-Christoph'
'Berkei, Michael'
'Neikes, Frank'
'Preut, Hans'
'Mitchell, Terence Nigel'

_publ_section_title
;
 A 1:1 adduct between dimethyltin dibromide and
 <i>N</i>-methylpyrrolidinone (NMP)
;
_journal_issue 2
_journal_name_full 'Acta Crystallographica Section C'
_journal_page_first e53
_journal_page_last e54
_journal_paper_doi 10.1107/S0108270100001104
_journal_volume 56
_journal_year 2000
_chemical_formula_iupac '[Sn Br2 (C H3)2 (C5 H9 N O)]'
_chemical_formula_sum 'C7 H15 Br2 N O Sn'
_chemical_formula_weight 407.71
_chemical_name_systematic
;
 ?
;
_space_group_IT_number 14
_symmetry_cell_setting monoclinic
_symmetry_space_group_name_Hall '-P 2ybc'
_symmetry_space_group_name_H-M 'P 1 21/c 1'
_audit_creation_method SHELXL-97
_cell_angle_alpha 90.00
_cell_angle_beta 93.360(10)
_cell_angle_gamma 90.00
_cell_formula_units_Z 4
_cell_length_a 10.6520(10)
_cell_length_b 7.0020(10)
_cell_length_c 16.4270(10)
_cell_measurement_reflns_used 9229
_cell_measurement_temperature 173(2)
_cell_measurement_theta_max 27.11
_cell_measurement_theta_min 2.48
_cell_volume 1223.1(2)
_computing_cell_refinement 'DENZO and SCALEPACK (Otwinowski & Minor, 1997)'
_computing_data_collection 'Nonius KappaCCD software'
_computing_data_reduction 'DENZO and SCALEPACK (Otwinowski & Minor, 1997)'
_computing_publication_material 'SHELXL97 (Sheldrick, 1997) and PARST95 (Nardelli, 1995)'
_computing_structure_refinement 'SHELXL97 (Sheldrick, 1997)'
_computing_structure_solution 'SHELXS97 (Sheldrick, 1990)'
_diffrn_ambient_temperature 173(2)
_diffrn_detector_area_resol_mean '10 vertical, 18 horizontal'
_diffrn_measured_fraction_theta_full .917
_diffrn_measured_fraction_theta_max .917
_diffrn_measurement_device_type 'Nonius KappaCCD'
_diffrn_measurement_method
;
626 frames via \w rotation (\D\w = 1\%) at different \q
values and two times 38 s per frame
;
_diffrn_radiation_monochromator graphite
_diffrn_radiation_source 'fine-focus sealed tube'
_diffrn_radiation_type MoK\a
_diffrn_radiation_wavelength .71069
_diffrn_reflns_av_R_equivalents .041
_diffrn_reflns_av_sigmaI/netI .0352
_diffrn_reflns_limit_h_max 13
_diffrn_reflns_limit_h_min -13
_diffrn_reflns_limit_k_max 8
_diffrn_reflns_limit_k_min -8
_diffrn_reflns_limit_l_max 20
_diffrn_reflns_limit_l_min -20
_diffrn_reflns_number 9229
_diffrn_reflns_theta_full 27.11
_diffrn_reflns_theta_max 27.11
_diffrn_reflns_theta_min 2.48
_diffrn_standards_decay_% 0
_diffrn_standards_number none
_exptl_absorpt_coefficient_mu 8.585
_exptl_absorpt_correction_type none
_exptl_crystal_colour colourless
_exptl_crystal_density_diffrn 2.214
_exptl_crystal_density_method 'not measured'
_exptl_crystal_description parallelepiped
_exptl_crystal_F_000 768
_exptl_crystal_size_max .2
_exptl_crystal_size_mid .2
_exptl_crystal_size_min .2
_refine_diff_density_max .884
_refine_diff_density_min -.931
_refine_ls_extinction_coef .0025(3)
_refine_ls_extinction_method SHELXL97
_refine_ls_goodness_of_fit_ref 1.049
_refine_ls_hydrogen_treatment constr
_refine_ls_matrix_type full
_refine_ls_number_parameters 113
_refine_ls_number_reflns 2682
_refine_ls_number_restraints 0
_refine_ls_restrained_S_all 1.049
_refine_ls_R_factor_all .029
_refine_ls_R_factor_gt .024
_refine_ls_shift/su_max .001
_refine_ls_shift/su_mean .000
_refine_ls_structure_factor_coef Fsqd
_refine_ls_weighting_details 'w = 1/[\s^2^(Fo^2^)+(0.0317P)^2^] where P = (Fo^2^+2Fc^2^)/3'
_refine_ls_weighting_scheme calc
_refine_ls_wR_factor_ref .059
_reflns_number_gt 2379
_reflns_number_total 2682
_reflns_threshold_expression I>2\s(I)
_cod_data_source_file qa0215.cif
_cod_data_source_block I
_cod_depositor_comments
;
The following automatic conversions were performed:

'_refine_ls_weighting_scheme' value 'calc w =
1/[\s^2^(Fo^2^)+(0.0317P)^2^] where P = (Fo^2^+2Fc^2^)/3' was changed
to 'calc'. New tag '_refine_ls_weighting_details' was created. The
value of the new tag was set to 'w = 1/[\s^2^(Fo^2^)+(0.0317P)^2^]
where P = (Fo^2^+2Fc^2^)/3'.

Automatic conversion script
Id: cif_fix_values 3143 2015-03-26 13:38:13Z robertas 
;
_cod_original_sg_symbol_H-M 'P 21/c'
_cod_database_code 2010666
_cod_database_fobs_code 2010666

loop_
_symmetry_equiv_pos_as_xyz
'x, y, z'
'-x, y+1/2, -z+1/2'
'-x, -y, -z'
'x, -y-1/2, z-1/2'

loop_
_atom_site_label
_atom_site_fract_x
_atom_site_fract_y
_atom_site_fract_z
_atom_site_U_iso_or_equiv
_atom_site_adp_type
_atom_site_calc_flag
_atom_site_refinement_flags
_atom_site_occupancy
_atom_site_disorder_assembly
_atom_site_disorder_group
_atom_site_type_symbol
Sn1 .811080(16) .74951(2) .185142(10) .02277(9) Uani d . 1 . . Sn
Br1 .92241(3) .61543(4) .323657(17) .03551(10) Uani d . 1 . . Br
Br2 .63049(3) .51577(3) .184962(15) .02864(10) Uani d . 1 . . Br
C1 .7468(3) .9990(3) .24263(15) .0299(6) Uani d . 1 . . C
H1A .8067 1.1000 .2375 .045 Uiso calc R 1 . . H
H1B .7372 .9733 .2993 .045 Uiso calc R 1 . . H
H1C .6672 1.0368 .2171 .045 Uiso calc R 1 . . H
C2 .9500(3) .6407(4) .11158(17) .0353(7) Uani d . 1 . . C
H2A .9222 .6532 .0552 .053 Uiso calc R 1 . . H
H2B .9643 .5083 .1242 .053 Uiso calc R 1 . . H
H2C 1.0267 .7109 .1218 .053 Uiso calc R 1 . . H
O1 .7131(2) .8522(3) .06305(10) .0349(5) Uani d . 1 . . O
C11 .7122(3) .9969(3) .01788(14) .0246(6) Uani d . 1 . . C
C12 .7847(3) 1.1782(4) .03235(16) .0317(6) Uani d . 1 . . C
H12A .8729 1.1600 .0228 .048 Uiso calc R 1 . . H
H12B .7774 1.2239 .0876 .048 Uiso calc R 1 . . H
C13 .7228(3) 1.3176(4) -.02993(16) .0322(6) Uani d . 1 . . C
H13A .6603 1.3960 -.0052 .048 Uiso calc R 1 . . H
H13B .7849 1.4000 -.0527 .048 Uiso calc R 1 . . H
C14 .6613(3) 1.1865(4) -.09545(16) .0314(6) Uani d . 1 . . C
H14A .5811 1.2374 -.1164 .047 Uiso calc R 1 . . H
H14B .7154 1.1692 -.1403 .047 Uiso calc R 1 . . H
N1 .6447(2) 1.0080(3) -.05207(12) .0247(5) Uani d . 1 . . N
C15 .5759(3) .8472(4) -.08914(16) .0337(6) Uani d . 1 . . C
H15A .6190 .8014 -.1350 .051 Uiso calc R 1 . . H
H15B .4927 .8876 -.1071 .051 Uiso calc R 1 . . H
H15C .5705 .7467 -.0498 .051 Uiso calc R 1 . . H

loop_
_atom_site_aniso_label
_atom_site_aniso_U_11
_atom_site_aniso_U_22
_atom_site_aniso_U_33
_atom_site_aniso_U_12
_atom_site_aniso_U_13
_atom_site_aniso_U_23
Sn1 .02696(14) .01880(12) .02245(13) .00207(6) .00053(9) .00061(6)
Br1 .03496(19) .03579(17) .03442(17) -.00065(12) -.00950(13) .00971(11)
Br2 .03064(18) .02591(15) .02893(16) -.00345(10) -.00191(12) .00106(10)
C1 .0378(17) .0252(12) .0266(14) .0062(11) .0017(12) -.0024(10)
C2 .0341(17) .0335(15) .0394(16) .0022(12) .0103(13) -.0070(12)
O1 .0518(13) .0280(10) .0240(10) .0012(9) -.0051(9) .0071(7)
C11 .0283(15) .0276(13) .0180(12) .0068(10) .0012(11) -.0004(10)
C12 .0368(16) .0303(13) .0276(14) -.0014(12) -.0031(12) .0003(11)
C13 .0438(18) .0246(13) .0286(14) .0010(12) .0065(13) .0013(11)
C14 .0397(17) .0271(13) .0271(14) .0057(12) .0006(13) .0052(11)
N1 .0303(13) .0241(10) .0194(10) .0030(9) -.0012(9) .0021(8)
C15 .0373(17) .0337(14) .0299(14) -.0029(12) .0009(13) -.0022(11)

loop_
_atom_type_symbol
_atom_type_description
_atom_type_scat_dispersion_real
_atom_type_scat_dispersion_imag
_atom_type_scat_source
C C .0033 .0016 'International Tables Vol C Tables 4.2.6.8 and 6.1.1.4'
H H .0000 .0000 'International Tables Vol C Tables 4.2.6.8 and 6.1.1.4'
N N .0061 .0033 'International Tables Vol C Tables 4.2.6.8 and 6.1.1.4'
O O .0106 .0060 'International Tables Vol C Tables 4.2.6.8 and 6.1.1.4'
Br Br -.2901 2.4595 'International Tables Vol C Tables 4.2.6.8 and 6.1.1.4'
Sn Sn -.6537 1.4246 'International Tables Vol C Tables 4.2.6.8 and 6.1.1.4'

loop_
_geom_angle_atom_site_label_1
_geom_angle_atom_site_label_2
_geom_angle_atom_site_label_3
_geom_angle
C2 Sn1 C1 144.11(11)
C2 Sn1 O1 84.94(10)
C1 Sn1 O1 89.35(9)
C2 Sn1 Br2 108.98(8)
C1 Sn1 Br2 105.58(8)
O1 Sn1 Br2 84.02(5)
C2 Sn1 Br1 94.00(8)
C1 Sn1 Br1 92.82(7)
O1 Sn1 Br1 177.50(5)
Br2 Sn1 Br1 94.201(12)
Sn1 C1 H1A 109.5
Sn1 C1 H1B 109.5
H1A C1 H1B 109.5
Sn1 C1 H1C 109.5
H1A C1 H1C 109.5
H1B C1 H1C 109.5
Sn1 C2 H2A 109.5
Sn1 C2 H2B 109.5
H2A C2 H2B 109.5
Sn1 C2 H2C 109.5
H2A C2 H2C 109.5
H2B C2 H2C 109.5
C11 O1 Sn1 138.44(17)
O1 C11 N1 123.1(2)
O1 C11 C12 127.2(2)
N1 C11 C12 109.7(2)
C11 C12 C13 103.6(2)
C11 C12 H12A 111.0
C13 C12 H12A 111.0
C11 C12 H12B 111.0
C13 C12 H12B 111.0
H12A C12 H12B 109.0
C14 C13 C12 103.7(2)
C14 C13 H13A 111.0
C12 C13 H13A 111.0
C14 C13 H13B 111.0
C12 C13 H13B 111.0
H13A C13 H13B 109.0
N1 C14 C13 103.3(2)
N1 C14 H14A 111.1
C13 C14 H14A 111.1
N1 C14 H14B 111.1
C13 C14 H14B 111.1
H14A C14 H14B 109.1
C11 N1 C14 113.7(2)
C11 N1 C15 123.5(2)
C14 N1 C15 122.1(2)
N1 C15 H15A 109.5
N1 C15 H15B 109.5
H15A C15 H15B 109.5
N1 C15 H15C 109.5
H15A C15 H15C 109.5
H15B C15 H15C 109.5

loop_
_geom_bond_atom_site_label_1
_geom_bond_atom_site_label_2
_geom_bond_site_symmetry_2
_geom_bond_distance
_geom_bond_publ_flag
Sn1 C2 . 2.107(3) ?
Sn1 C1 . 2.119(2) ?
Sn1 O1 . 2.3205(17) ?
Sn1 Br2 . 2.5256(4) ?
Sn1 Br1 . 2.6737(4) ?
C1 H1A . .9600 ?
C1 H1B . .9600 ?
C1 H1C . .9600 ?
C2 H2A . .9600 ?
C2 H2B . .9600 ?
C2 H2C . .9600 ?
O1 C11 . 1.256(3) ?
C11 N1 . 1.321(3) ?
C11 C12 . 1.498(4) ?
C12 C13 . 1.535(4) ?
C12 H12A . .9700 ?
C12 H12B . .9700 ?
C13 C14 . 1.532(4) ?
C13 H13A . .9700 ?
C13 H13B . .9700 ?
C14 N1 . 1.454(3) ?
C14 H14A . .9700 ?
C14 H14B . .9700 ?
N1 C15 . 1.458(3) ?
C15 H15A . .9600 ?
C15 H15B . .9600 ?
C15 H15C . .9600 ?

loop_
_geom_torsion_atom_site_label_1
_geom_torsion_atom_site_label_2
_geom_torsion_atom_site_label_3
_geom_torsion_atom_site_label_4
_geom_torsion
C2 Sn1 O1 C11 -90.0(3)
C1 Sn1 O1 C11 54.5(3)
Br2 Sn1 O1 C11 160.3(3)
Br1 Sn1 O1 C11 -155.2(10)
Sn1 O1 C11 N1 178.07(18)
Sn1 O1 C11 C12 -1.3(4)
O1 C11 C12 C13 -166.4(3)
N1 C11 C12 C13 14.1(3)
C11 C12 C13 C14 -22.8(3)
C12 C13 C14 N1 23.4(3)
O1 C11 N1 C14 -178.1(2)
C12 C11 N1 C14 1.3(3)
O1 C11 N1 C15 -7.5(4)
C12 C11 N1 C15 172.0(2)
C13 C14 N1 C11 -16.2(3)
C13 C14 N1 C15 173.0(2)
